data_4331653
loop_
_publ_author_name
'Beatriz Calvo'
'Ram\'on Mac\'ias'
'Maria Jose Artigas'
'Fernando J. Lahoz'
'Luis A. Oro'

_publ_contact_author_address
;
  Dr. Fernando J. Lahoz
  Departamento de Qu\'imica Inorg\'anica - I.S.Q.C.H.
  Instituto de S\'intesis Qu\'imica y Cat\'alisis Homog\'enea
  Facultad de Ciencias
  Universidad de Zaragoza - C.S.I.C.
  50009 Zaragoza, Spain
;
_publ_contact_author_email lahoz@unizar.es
_publ_contact_author_fax '+34 976 761187'
_publ_contact_author_name 'Dr. Fernando J. Lahoz'
_publ_contact_author_phone '+34 976 761147'
_publ_section_title
;
 Reactions of 11-Vertex Rhodathiaboranes with HCl: Synthesis and
 Reactivity of New Cl-Ligated Clusters
;
_journal_name_full 'Inorganic Chemistry'
_journal_page_first 211
_journal_page_last 221
_journal_paper_doi 10.1021/ic301715n
_journal_volume 52
_journal_year 2013
_chemical_formula_moiety
;
 C11 H32 B9 Cl N  P2 Rh S, 0.5(C3 H6 O), 0.5(C3 H6 O)
;
_chemical_formula_sum 'C14 H38 B9 Cl N O P2 Rh S'
_chemical_formula_weight 566.11
_chemical_name_systematic
;
 ?
;
_space_group_IT_number 15
_symmetry_cell_setting monoclinic
_symmetry_space_group_name_Hall '-C 2yc'
_symmetry_space_group_name_H-M 'C 1 2/c 1'
_atom_sites_solution_hydrogens geom
_atom_sites_solution_primary direct
_atom_sites_solution_secondary difmap
_audit_creation_method SHELXL-97
_cell_angle_alpha 90.00
_cell_angle_beta 93.002(3)
_cell_angle_gamma 90.00
_cell_formula_units_Z 8
_cell_length_a 24.184(5)
_cell_length_b 15.085(3)
_cell_length_c 14.588(3)
_cell_measurement_reflns_used 29325
_cell_measurement_temperature 100(2)
_cell_measurement_theta_max 29.44
_cell_measurement_theta_min 2.730
_cell_volume 5314.6(19)
_computing_cell_refinement 'APEX2 v. 2008.4 (Bruker AXS, 2008)'
_computing_data_collection 'APEX2 v. 2008.4 (Bruker AXS, 2008)'
_computing_data_reduction 'APEX2 v. 2008.4 (Bruker AXS, 2008)'
_computing_molecular_graphics ORTEP
_computing_publication_material ENCIFER
_computing_structure_refinement 'SHELXL-97 (Sheldrick, 1997)'
_computing_structure_solution 'SHELXS-97 (Sheldrick, 1990)'
_diffrn_ambient_temperature 100(2)
_diffrn_detector_area_resol_mean 8.26
_diffrn_measured_fraction_theta_full 0.998
_diffrn_measured_fraction_theta_max 0.928
_diffrn_measurement_device_type 'Bruker APEX DUO system'
_diffrn_measurement_method '\w rotations with narrow frames'
_diffrn_radiation_monochromator graphite
_diffrn_radiation_source 'fine-focus sealed tube'
_diffrn_radiation_type MoK\a
_diffrn_radiation_wavelength 0.71073
_diffrn_reflns_av_R_equivalents 0.0220
_diffrn_reflns_av_sigmaI/netI 0.0188
_diffrn_reflns_limit_h_max 31
_diffrn_reflns_limit_h_min -32
_diffrn_reflns_limit_k_max 20
_diffrn_reflns_limit_k_min -20
_diffrn_reflns_limit_l_max 19
_diffrn_reflns_limit_l_min -19
_diffrn_reflns_number 28762
_diffrn_reflns_theta_full 27.50
_diffrn_reflns_theta_max 29.65
_diffrn_reflns_theta_min 1.59
_diffrn_standards_decay_% 0
_exptl_absorpt_coefficient_mu 0.951
_exptl_absorpt_correction_T_max 0.9014
_exptl_absorpt_correction_T_min 0.7621
_exptl_absorpt_correction_type multi-scan
_exptl_absorpt_process_details
;
 multi-scan correction included in APEX2 package (Bruker AXS, 2008)
;
_exptl_crystal_colour Yellow
_exptl_crystal_density_diffrn 1.414
_exptl_crystal_description Cube
_exptl_crystal_F_000 2320
_exptl_crystal_size_max 0.203
_exptl_crystal_size_mid 0.131
_exptl_crystal_size_min 0.107
_refine_diff_density_max 0.680
_refine_diff_density_min -0.379
_refine_diff_density_rms 0.073
_refine_ls_extinction_method none
_refine_ls_goodness_of_fit_ref 1.130
_refine_ls_hydrogen_treatment mixed
_refine_ls_matrix_type full
_refine_ls_number_parameters 402
_refine_ls_number_reflns 6964
_refine_ls_number_restraints 20
_refine_ls_restrained_S_all 1.146
_refine_ls_R_factor_all 0.0276
_refine_ls_R_factor_gt 0.0258
_refine_ls_shift/su_max 0.038
_refine_ls_shift/su_mean 0.002
_refine_ls_structure_factor_coef Fsqd
_refine_ls_weighting_details 'calc w=1/[\s^2^(Fo^2^)+(0.0279P)^2^+10.4338P] where P=(Fo^2^+2Fc^2^)/3'
_refine_ls_weighting_scheme calc
_refine_ls_wR_factor_gt 0.0677
_refine_ls_wR_factor_ref 0.0685
_reflns_number_gt 6615
_reflns_number_total 6964
_reflns_threshold_expression >2sigma(I)
_cod_data_source_file ic301715n_si_002_2.cif
_cod_data_source_block global
_cod_original_cell_volume 5314.8(18)
_cod_database_code 4331653

loop_
_symmetry_equiv_pos_as_xyz
'x, y, z'
'-x, y, -z+1/2'
'x+1/2, y+1/2, z'
'-x+1/2, y+1/2, -z+1/2'
'-x, -y, -z'
'x, -y, z-1/2'
'-x+1/2, -y+1/2, -z'
'x+1/2, -y+1/2, z-1/2'

loop_
_atom_site_label
_atom_site_type_symbol
_atom_site_fract_x
_atom_site_fract_y
_atom_site_fract_z
_atom_site_U_iso_or_equiv
_atom_site_adp_type
_atom_site_occupancy
_atom_site_symmetry_multiplicity
_atom_site_calc_flag
_atom_site_refinement_flags
_atom_site_disorder_assembly
_atom_site_disorder_group
Rh8 Rh 0.325935(6) 0.345659(9) 0.288043(9) 0.01462(5) Uani 1 1 d D . .
Cl1 Cl 0.28950(2) 0.49270(3) 0.34031(3) 0.02492(10) Uani 1 1 d . A .
P1 P 0.34434(3) 0.42444(4) 0.15954(4) 0.02185(14) Uani 0.9262(17) 1 d PD A 1
C1 C 0.39336(12) 0.51247(17) 0.1861(2) 0.0392(6) Uani 0.9262(17) 1 d PD A 1
H1A H 0.3958 0.5512 0.1325 0.059 Uiso 0.9262(17) 1 calc PR A 1
H1B H 0.4298 0.4869 0.2022 0.059 Uiso 0.9262(17) 1 calc PR A 1
H1C H 0.3810 0.5471 0.2380 0.059 Uiso 0.9262(17) 1 calc PR A 1
C2 C 0.3723(3) 0.3737(4) 0.0584(3) 0.043(2) Uani 0.9262(17) 1 d PD A 1
H2A H 0.3714 0.4168 0.0081 0.064 Uiso 0.9262(17) 1 calc PR A 1
H2B H 0.3500 0.3219 0.0400 0.064 Uiso 0.9262(17) 1 calc PR A 1
H2C H 0.4107 0.3552 0.0728 0.064 Uiso 0.9262(17) 1 calc PR A 1
C3 C 0.28542(11) 0.48331(15) 0.10609(16) 0.0296(5) Uani 0.9262(17) 1 d PD A 1
H3A H 0.2657 0.5146 0.1533 0.044 Uiso 0.9262(17) 1 calc PR A 1
H3B H 0.2604 0.4408 0.0745 0.044 Uiso 0.9262(17) 1 calc PR A 1
H3C H 0.2985 0.5262 0.0617 0.044 Uiso 0.9262(17) 1 calc PR A 1
P1B P 0.3759(4) 0.4190(5) 0.1753(5) 0.0262(18) Uiso 0.0738(17) 1 d PD A 2
C1B C 0.3656(14) 0.5376(13) 0.159(2) 0.039(7) Uiso 0.0738(17) 1 d PD A 2
C2B C 0.369(3) 0.375(4) 0.058(2) 0.020(17) Uiso 0.0738(17) 1 d PD A 2
C3B C 0.4512(8) 0.414(2) 0.196(2) 0.033(6) Uiso 0.0738(17) 1 d PD A 2
P2 P 0.23604(2) 0.30051(4) 0.23640(4) 0.01701(13) Uani 0.9262(17) 1 d PD A 1
C4 C 0.22211(14) 0.2616(3) 0.1191(2) 0.0266(6) Uani 0.9262(17) 1 d PD A 1
H4A H 0.1830 0.2454 0.1102 0.040 Uiso 0.9262(17) 1 calc PR A 1
H4B H 0.2452 0.2096 0.1080 0.040 Uiso 0.9262(17) 1 calc PR A 1
H4C H 0.2307 0.3088 0.0759 0.040 Uiso 0.9262(17) 1 calc PR A 1
C5 C 0.18061(9) 0.37983(16) 0.24928(18) 0.0290(5) Uani 0.9262(17) 1 d PD A 1
H5A H 0.1453 0.3535 0.2272 0.044 Uiso 0.9262(17) 1 calc PR A 1
H5B H 0.1878 0.4331 0.2134 0.044 Uiso 0.9262(17) 1 calc PR A 1
H5C H 0.1787 0.3958 0.3142 0.044 Uiso 0.9262(17) 1 calc PR A 1
C6 C 0.21079(9) 0.20695(15) 0.30075(16) 0.0253(4) Uani 0.9262(17) 1 d PD A 1
H6A H 0.2128 0.2212 0.3664 0.038 Uiso 0.9262(17) 1 calc PR A 1
H6B H 0.2337 0.1547 0.2900 0.038 Uiso 0.9262(17) 1 calc PR A 1
H6C H 0.1723 0.1945 0.2806 0.038 Uiso 0.9262(17) 1 calc PR A 1
P2B P 0.2465(3) 0.3320(6) 0.2102(6) 0.0255(18) Uiso 0.0738(17) 1 d PD A 2
C4B C 0.226(2) 0.242(2) 0.132(3) 0.043(19) Uiso 0.0738(17) 1 d PD A 2
C5B C 0.1924(12) 0.329(2) 0.2895(19) 0.037(7) Uiso 0.0738(17) 1 d PD A 2
C6B C 0.2303(15) 0.4290(16) 0.142(2) 0.043(8) Uiso 0.0738(17) 1 d PD A 2
B3 B 0.3898(4) 0.3602(6) 0.4068(6) 0.0198(13) Uani 0.9262(17) 1 d PD A 1
B4 B 0.41441(9) 0.30923(15) 0.30522(15) 0.0180(4) Uani 0.9262(17) 1 d PD A 1
S7 S 0.31608(3) 0.30242(4) 0.44218(3) 0.01794(12) Uani 0.9262(17) 1 d PD A 1
B3B B 0.328(4) 0.290(7) 0.439(5) 0.13(6) Uiso 0.0738(17) 1 d PD A 2
B4B B 0.3141(13) 0.2133(19) 0.346(2) 0.023(6) Uiso 0.0738(17) 1 d PD A 2
S7B S 0.3952(12) 0.3694(19) 0.412(2) 0.023(5) Uiso 0.0738(17) 1 d PD A 2
B1 B 0.44186(9) 0.27916(15) 0.41862(15) 0.0219(4) Uani 1 1 d . . .
B2 B 0.39042(9) 0.27244(16) 0.49959(15) 0.0224(4) Uani 1 1 d . A .
B5 B 0.42923(9) 0.19550(14) 0.33420(14) 0.0194(4) Uani 1 1 d . A .
B6 B 0.41329(10) 0.17503(15) 0.44923(15) 0.0222(4) Uani 1 1 d . A .
B9 B 0.36816(8) 0.22167(13) 0.26504(13) 0.0161(4) Uani 1 1 d . A .
B10 B 0.36756(9) 0.13663(14) 0.35920(14) 0.0195(4) Uani 1 1 d D . .
B11 B 0.34230(10) 0.18399(15) 0.46261(15) 0.0219(4) Uani 1 1 d . A .
N1 N 0.37150(6) 0.17267(10) 0.17088(10) 0.0163(3) Uani 1 1 d . . .
C51 C 0.41594(8) 0.18510(13) 0.11985(13) 0.0209(4) Uani 1 1 d . A .
C52 C 0.42201(9) 0.13999(15) 0.03871(14) 0.0260(4) Uani 1 1 d . . .
C53 C 0.38246(9) 0.07796(14) 0.01015(14) 0.0270(4) Uani 1 1 d . A .
C54 C 0.33774(9) 0.06334(13) 0.06345(14) 0.0233(4) Uani 1 1 d . . .
C55 C 0.33315(8) 0.11156(12) 0.14319(13) 0.0192(3) Uani 1 1 d . A .
O61 O 0.5000 0.3100(4) 0.7500 0.081(3) Uani 0.50 2 d SP . .
C62 C 0.5323(3) 0.3102(5) 0.6962(7) 0.071(2) Uani 0.50 1 d P . .
C63 C 0.5286(3) 0.3868(6) 0.6284(5) 0.067(2) Uani 0.50 1 d P . .
C64 C 0.5655(3) 0.2528(6) 0.6768(7) 0.085(3) Uani 0.50 1 d P . .
C71 C 0.46249(18) 0.0448(3) 0.6872(3) 0.0789(12) Uani 1 1 d . . .
C72 C 0.5164(2) 0.0670(4) 0.7184(3) 0.0374(11) Uani 0.50 1 d P . .
O73 O 0.5478(2) 0.0992(4) 0.6658(3) 0.0758(16) Uani 0.50 1 d P . .
H3 H 0.3947(11) 0.427(2) 0.4294(18) 0.022(6) Uiso 0.9262(17) 1 d P A 1
H1 H 0.4803(11) 0.2978(17) 0.4377(18) 0.030(7) Uiso 1 1 d . . .
H2 H 0.3944(10) 0.2921(16) 0.5659(17) 0.023(6) Uiso 1 1 d . . .
H4 H 0.4418(11) 0.3407(17) 0.2592(19) 0.032(7) Uiso 1 1 d . . .
H5 H 0.4614(11) 0.1617(16) 0.3061(18) 0.025(6) Uiso 1 1 d . . .
H6 H 0.4363(11) 0.1232(18) 0.4877(18) 0.030(7) Uiso 1 1 d . . .
H10 H 0.3675(10) 0.0641(16) 0.3421(16) 0.020(6) Uiso 1 1 d . . .
H11 H 0.3212(11) 0.1490(16) 0.5135(18) 0.026(6) Uiso 1 1 d . . .
H51 H 0.4434(10) 0.2244(16) 0.1429(16) 0.021(6) Uiso 1 1 d . . .
H52 H 0.4522(12) 0.1514(18) 0.007(2) 0.033(7) Uiso 1 1 d . . .
H53 H 0.3846(10) 0.0472(17) -0.0444(17) 0.025(6) Uiso 1 1 d . . .
H54 H 0.3117(10) 0.0211(17) 0.0487(16) 0.021(6) Uiso 1 1 d . . .
H55 H 0.3033(9) 0.1029(15) 0.1797(15) 0.015(5) Uiso 1 1 d . . .
H910 H 0.3308(10) 0.1825(18) 0.3146(19) 0.038(7) Uiso 1 1 d D . .

loop_
_atom_site_aniso_label
_atom_site_aniso_U_11
_atom_site_aniso_U_22
_atom_site_aniso_U_33
_atom_site_aniso_U_23
_atom_site_aniso_U_13
_atom_site_aniso_U_12
Rh8 0.01726(8) 0.01322(7) 0.01332(7) -0.00025(4) 0.00029(5) 0.00042(5)
Cl1 0.0304(2) 0.0186(2) 0.0254(2) -0.00448(16) -0.00185(18) 0.00634(17)
P1 0.0261(3) 0.0187(3) 0.0207(3) 0.00536(19) 0.0013(2) -0.0008(2)
C1 0.0354(14) 0.0276(12) 0.0542(17) 0.0148(11) -0.0029(12) -0.0102(10)
C2 0.061(4) 0.043(3) 0.0246(19) 0.0121(12) 0.0163(14) 0.0134(16)
C3 0.0390(13) 0.0230(11) 0.0261(11) 0.0075(8) -0.0054(9) 0.0025(9)
P2 0.0168(2) 0.0172(3) 0.0169(2) -0.0010(2) -0.00073(19) 0.00147(19)
C4 0.0322(15) 0.0271(13) 0.0199(11) -0.0037(12) -0.0040(10) -0.0008(12)
C5 0.0214(10) 0.0279(11) 0.0375(13) -0.0055(10) -0.0015(9) 0.0071(9)
C6 0.0232(11) 0.0259(11) 0.0269(11) 0.0012(8) 0.0035(8) -0.0055(8)
B3 0.023(3) 0.016(2) 0.021(2) -0.0019(15) 0.0029(16) -0.0010(17)
B4 0.0175(10) 0.0192(10) 0.0171(10) -0.0019(8) 0.0001(8) -0.0014(8)
S7 0.0193(2) 0.0207(2) 0.0140(2) -0.00031(16) 0.00167(17) 0.00213(19)
B1 0.0195(10) 0.0252(11) 0.0207(10) -0.0038(8) -0.0016(8) 0.0005(8)
B2 0.0233(11) 0.0282(11) 0.0153(9) -0.0018(8) -0.0021(8) 0.0035(8)
B5 0.0193(10) 0.0209(10) 0.0179(9) -0.0016(7) -0.0003(7) 0.0020(7)
B6 0.0253(11) 0.0230(10) 0.0179(9) 0.0018(8) -0.0027(8) 0.0040(8)
B9 0.0175(9) 0.0166(9) 0.0143(8) -0.0009(7) 0.0017(7) 0.0007(7)
B10 0.0240(10) 0.0162(9) 0.0182(9) 0.0027(7) -0.0006(8) 0.0015(7)
B11 0.0273(11) 0.0217(10) 0.0167(9) 0.0035(8) 0.0013(8) 0.0014(8)
N1 0.0176(7) 0.0151(7) 0.0162(7) -0.0012(5) -0.0007(5) 0.0011(5)
C51 0.0208(9) 0.0225(9) 0.0193(9) -0.0022(7) 0.0017(7) -0.0011(7)
C52 0.0254(10) 0.0320(11) 0.0211(9) -0.0043(8) 0.0058(8) 0.0010(8)
C53 0.0338(11) 0.0263(10) 0.0208(9) -0.0076(8) -0.0012(8) 0.0041(8)
C54 0.0272(10) 0.0196(9) 0.0226(9) -0.0037(7) -0.0056(7) -0.0005(7)
C55 0.0197(9) 0.0175(8) 0.0203(8) -0.0004(7) -0.0001(7) -0.0004(7)
O61 0.036(4) 0.033(3) 0.171(10) 0.000 -0.025(5) 0.000
C62 0.044(4) 0.057(4) 0.108(7) -0.030(4) -0.034(4) 0.003(3)
C63 0.046(4) 0.099(6) 0.057(4) -0.036(4) 0.011(3) -0.013(4)
C64 0.054(4) 0.080(5) 0.117(7) -0.037(5) -0.020(4) 0.047(4)
C71 0.075(3) 0.096(3) 0.062(2) -0.003(2) -0.0322(19) -0.001(2)
C72 0.041(3) 0.042(3) 0.030(2) 0.001(2) 0.0057(19) 0.009(2)
O73 0.061(3) 0.115(5) 0.054(3) 0.025(3) 0.021(2) 0.012(3)

loop_
_atom_type_symbol
_atom_type_description
_atom_type_scat_dispersion_real
_atom_type_scat_dispersion_imag
_atom_type_scat_source
C C 0.0033 0.0016 'International Tables Vol C Tables 4.2.6.8 and 6.1.1.4'
H H 0.0000 0.0000 'International Tables Vol C Tables 4.2.6.8 and 6.1.1.4'
B B 0.0013 0.0007 'International Tables Vol C Tables 4.2.6.8 and 6.1.1.4'
N N 0.0061 0.0033 'International Tables Vol C Tables 4.2.6.8 and 6.1.1.4'
O O 0.0106 0.0060 'International Tables Vol C Tables 4.2.6.8 and 6.1.1.4'
P P 0.1023 0.0942 'International Tables Vol C Tables 4.2.6.8 and 6.1.1.4'
Rh Rh -1.1178 0.9187 'International Tables Vol C Tables 4.2.6.8 and 6.1.1.4'
S S 0.1246 0.1234 'International Tables Vol C Tables 4.2.6.8 and 6.1.1.4'
Cl Cl 0.1484 0.1585 'International Tables Vol C Tables 4.2.6.8 and 6.1.1.4'

loop_
_geom_angle_atom_site_label_1
_geom_angle_atom_site_label_2
_geom_angle_atom_site_label_3
_geom_angle
_geom_angle_site_symmetry_1
_geom_angle_site_symmetry_3
B9 Rh8 P2B 104.3(2) . .
B9 Rh8 B4B 49.2(9) . .
P2B Rh8 B4B 89.3(8) . .
B9 Rh8 B4 48.81(8) . .
P2B Rh8 B4 148.5(2) . .
B4B Rh8 B4 82.8(8) . .
B9 Rh8 P1 102.04(6) . .
P2B Rh8 P1 80.0(3) . .
B4B Rh8 P1 145.8(8) . .
B4 Rh8 P1 89.62(6) . .
B9 Rh8 B3B 82(3) . .
P2B Rh8 B3B 115.3(18) . .
B4B Rh8 B3B 46.5(14) . .
B4 Rh8 B3B 80(3) . .
P1 Rh8 B3B 163.2(10) . .
B9 Rh8 P2 97.76(6) . .
P2B Rh8 P2 16.3(3) . .
B4B Rh8 P2 74.0(8) . .
B4 Rh8 P2 146.43(6) . .
P1 Rh8 P2 95.96(2) . .
B3B Rh8 P2 99.8(16) . .
B9 Rh8 S7 88.91(5) . .
P2B Rh8 S7 109.8(3) . .
B4B Rh8 S7 50.1(8) . .
B4 Rh8 S7 88.21(6) . .
P1 Rh8 S7 163.30(2) . .
B3B Rh8 S7 8(3) . .
P2 Rh8 S7 94.98(2) . .
B9 Rh8 P1B 91.9(2) . .
P2B Rh8 P1B 98.6(3) . .
B4B Rh8 P1B 140.9(9) . .
B4 Rh8 P1B 70.6(2) . .
P1 Rh8 P1B 19.5(2) . .
B3B Rh8 P1B 146.1(17) . .
P2 Rh8 P1B 114.1(2) . .
S7 Rh8 P1B 150.5(2) . .
B9 Rh8 S7B 86.0(8) . .
P2B Rh8 S7B 162.5(8) . .
B4B Rh8 S7B 86.8(9) . .
B4 Rh8 S7B 47.6(8) . .
P1 Rh8 S7B 112.2(7) . .
B3B Rh8 S7B 51.4(12) . .
P2 Rh8 S7B 150.3(7) . .
S7 Rh8 S7B 55.5(7) . .
P1B Rh8 S7B 95.2(7) . .
B9 Rh8 Cl1 169.26(5) . .
P2B Rh8 Cl1 85.9(2) . .
B4B Rh8 Cl1 129.0(8) . .
B4 Rh8 Cl1 122.44(6) . .
P1 Rh8 Cl1 82.91(2) . .
B3B Rh8 Cl1 91(2) . .
P2 Rh8 Cl1 91.13(2) . .
S7 Rh8 Cl1 84.31(2) . .
P1B Rh8 Cl1 89.90(19) . .
S7B Rh8 Cl1 83.3(8) . .
C1 P1 C3 102.89(12) . .
C1 P1 C2 102.4(3) . .
C3 P1 C2 100.0(2) . .
C1 P1 Rh8 111.11(10) . .
C3 P1 Rh8 115.09(9) . .
C2 P1 Rh8 122.9(2) . .
C1B P1B C2B 103.0(19) . .
C1B P1B C3B 100.7(13) . .
C2B P1B C3B 100.5(19) . .
C1B P1B Rh8 118.6(12) . .
C2B P1B Rh8 117(2) . .
C3B P1B Rh8 114.1(10) . .
C5 P2 C6 100.87(12) . .
C5 P2 C4 102.04(15) . .
C6 P2 C4 100.60(15) . .
C5 P2 Rh8 116.70(8) . .
C6 P2 Rh8 112.78(8) . .
C4 P2 Rh8 120.89(11) . .
C5B P2B C6B 103.6(14) . .
C5B P2B C4B 101.7(17) . .
C6B P2B C4B 102.5(16) . .
C5B P2B Rh8 108.5(12) . .
C6B P2B Rh8 111.7(13) . .
C4B P2B Rh8 126.3(18) . .
B1 B3 B4 61.1(3) . .
B1 B3 B2 57.6(3) . .
B4 B3 B2 107.4(5) . .
B1 B3 S7 107.7(4) . .
B4 B3 S7 110.6(4) . .
B2 B3 S7 60.2(3) . .
B3 B4 B5 106.5(3) . .
B3 B4 B1 58.3(3) . .
B5 B4 B1 59.10(12) . .
B3 B4 B9 110.7(3) . .
B5 B4 B9 59.45(12) . .
B1 B4 B9 107.73(15) . .
B3 B4 Rh8 68.1(3) . .
B5 B4 Rh8 116.33(13) . .
B1 B4 Rh8 118.23(13) . .
B9 B4 Rh8 64.30(9) . .
B11 S7 B2 55.88(10) . .
B11 S7 B3 98.6(3) . .
B2 S7 B3 55.4(3) . .
B11 S7 Rh8 110.88(7) . .
B2 S7 Rh8 109.16(7) . .
B3 S7 Rh8 61.1(3) . .
B11 B3B B2 65(5) . .
B11 B3B B4B 64(3) . .
B2 B3B B4B 114(6) . .
B11 B3B S7B 116(6) . .
B2 B3B S7B 61(2) . .
B4B B3B S7B 110(2) . .
B11 B3B Rh8 122(2) . .
B2 B3B Rh8 120(2) . .
B4B B3B Rh8 62(3) . .
S7B B3B Rh8 66(2) . .
B10 B4B B3B 104(5) . .
B10 B4B B9 63.9(11) . .
B3B B4B B9 109.6(19) . .
B10 B4B B11 60.4(10) . .
B3B B4B B11 55(4) . .
B9 B4B B11 111.9(16) . .
B10 B4B Rh8 122.4(15) . .
B3B B4B Rh8 71(4) . .
B9 B4B Rh8 64.5(9) . .
B11 B4B Rh8 121.6(13) . .
B1 S7B B2 56.3(9) . .
B1 S7B B3B 93(4) . .
B2 S7B B3B 51(4) . .
B1 S7B Rh8 110.0(12) . .
B2 S7B Rh8 108.4(10) . .
B3B S7B Rh8 63(3) . .
B3 B1 B2 65.1(3) . .
B2 B1 S7B 67.1(10) . .
B3 B1 B5 109.2(3) . .
B2 B1 B5 108.75(16) . .
S7B B1 B5 115.0(8) . .
B3 B1 B6 110.6(3) . .
B2 B1 B6 59.00(13) . .
S7B B1 B6 116.0(8) . .
B5 B1 B6 59.55(12) . .
B3 B1 B4 60.6(3) . .
B2 B1 B4 112.92(16) . .
S7B B1 B4 63.4(10) . .
B5 B1 B4 60.19(12) . .
B6 B1 B4 108.77(15) . .
B6 B2 B3B 102(2) . .
B6 B2 B1 61.06(13) . .
B3B B2 B1 106.2(15) . .
B6 B2 B11 58.24(13) . .
B3B B2 B11 56(3) . .
B1 B2 B11 107.70(15) . .
B6 B2 B3 106.2(3) . .
B3B B2 B3 63(3) . .
B1 B2 B3 57.3(3) . .
B11 B2 B3 108.5(3) . .
B6 B2 S7B 108.9(9) . .
B3B B2 S7B 68(2) . .
B1 B2 S7B 56.5(10) . .
B11 B2 S7B 114.3(7) . .
B6 B2 S7 108.21(13) . .
B1 B2 S7 110.96(13) . .
B11 B2 S7 59.82(10) . .
B3 B2 S7 64.4(3) . .
S7B B2 S7 68.8(8) . .
B6 B5 B1 60.33(13) . .
B6 B5 B9 111.06(15) . .
B1 B5 B9 109.93(15) . .
B6 B5 B10 59.65(12) . .
B1 B5 B10 109.02(15) . .
B9 B5 B10 63.40(12) . .
B6 B5 B4 109.82(15) . .
B1 B5 B4 60.71(12) . .
B9 B5 B4 60.55(12) . .
B10 B5 B4 111.31(15) . .
B11 B6 B2 63.39(13) . .
B11 B6 B5 110.95(15) . .
B2 B6 B5 110.00(16) . .
B11 B6 B10 61.81(13) . .
B2 B6 B10 112.86(16) . .
B5 B6 B10 60.77(12) . .
B11 B6 B1 110.90(16) . .
B2 B6 B1 59.94(13) . .
B5 B6 B1 60.11(12) . .
B10 B6 B1 109.75(15) . .
N1 B9 B5 108.16(14) . .
N1 B9 B4 124.73(15) . .
B5 B9 B4 60.00(12) . .
N1 B9 B4B 127.8(9) . .
B5 B9 B4B 102.5(10) . .
B4 B9 B4B 107.1(9) . .
N1 B9 B10 108.75(14) . .
B5 B9 B10 58.33(12) . .
B4 B9 B10 106.85(14) . .
B4B B9 B10 56.0(10) . .
N1 B9 Rh8 126.17(13) . .
B5 B9 Rh8 119.04(12) . .
B4 B9 Rh8 66.90(10) . .
B4B B9 Rh8 66.3(10) . .
B10 B9 Rh8 117.03(12) . .
B4B B10 B6 107.1(9) . .
B4B B10 B5 105.7(9) . .
B6 B10 B5 59.58(12) . .
B4B B10 B11 62.9(10) . .
B6 B10 B11 58.37(13) . .
B5 B10 B11 107.22(15) . .
B4B B10 B9 60.1(10) . .
B6 B10 B9 106.89(15) . .
B5 B10 B9 58.27(11) . .
B11 B10 B9 110.89(14) . .
B3B B11 B6 104(2) . .
B3B B11 B10 106.6(15) . .
B6 B11 B10 59.81(13) . .
B3B B11 B2 59(3) . .
B6 B11 B2 58.37(13) . .
B10 B11 B2 107.26(15) . .
B3B B11 B4B 61(2) . .
B6 B11 B4B 103.5(10) . .
B10 B11 B4B 56.8(10) . .
B2 B11 B4B 107.1(8) . .
B6 B11 S7 112.03(14) . .
B10 B11 S7 111.31(13) . .
B2 B11 S7 64.30(10) . .
B4B B11 S7 62.0(9) . .
C51 N1 C55 118.81(16) . .
C51 N1 B9 119.77(15) . .
C55 N1 B9 121.13(16) . .
N1 C51 C52 121.81(18) . .
C51 C52 C53 119.2(2) . .
C54 C53 C52 119.10(19) . .
C55 C54 C53 119.30(19) . .
N1 C55 C54 121.71(18) . .
C62 O61 C62 179.7(11) . 2_656
O61 C62 C64 129.9(11) . .
O61 C62 C63 115.6(7) . .
C64 C62 C63 113.9(10) . .
C72 C71 C72 51.2(4) . 2_656
O73 C72 C72 156.1(4) . 2_656
O73 C72 C71 119.6(5) . .
C72 C72 C71 67.8(5) 2_656 .
O73 C72 C71 118.9(5) . 2_656
C72 C72 C71 61.0(4) 2_656 2_656
C71 C72 C71 121.2(4) . 2_656

loop_
_geom_bond_atom_site_label_1
_geom_bond_atom_site_label_2
_geom_bond_distance
_geom_bond_site_symmetry_2
Rh8 B9 2.166(2) .
Rh8 P2B 2.189(7) .
Rh8 B4B 2.20(3) .
Rh8 B4 2.211(2) .
Rh8 P1 2.2830(6) .
Rh8 B3B 2.36(10) .
Rh8 P2 2.3635(7) .
Rh8 S7 2.3654(7) .
Rh8 P1B 2.366(7) .
Rh8 S7B 2.43(3) .
Rh8 Cl1 2.5196(6) .
P1 C1 1.808(3) .
P1 C3 1.820(2) .
P1 C2 1.824(4) .
P1B C1B 1.821(18) .
P1B C2B 1.828(18) .
P1B C3B 1.832(17) .
P2 C5 1.814(2) .
P2 C6 1.818(2) .
P2 C4 1.824(2) .
P2B C5B 1.792(17) .
P2B C6B 1.800(18) .
P2B C4B 1.818(19) .
B3 B1 1.757(10) .
B3 B4 1.798(9) .
B3 B2 1.893(9) .
B3 S7 2.073(9) .
B4 B5 1.799(3) .
B4 B1 1.808(3) .
B4 B9 1.809(3) .
S7 B11 1.914(2) .
S7 B2 1.995(2) .
B3B B11 1.67(13) .
B3B B2 1.73(12) .
B3B B4B 1.80(2) .
B3B S7B 2.07(2) .
B4B B10 1.74(3) .
B4B B9 1.82(3) .
B4B B11 1.85(3) .
S7B B1 1.77(3) .
S7B B2 1.95(3) .
B1 B2 1.763(3) .
B1 B5 1.779(3) .
B1 B6 1.782(3) .
B2 B6 1.746(3) .
B2 B11 1.833(3) .
B5 B6 1.768(3) .
B5 B9 1.789(3) .
B5 B10 1.790(3) .
B6 B11 1.743(3) .
B6 B10 1.770(3) .
B9 N1 1.566(2) .
B9 B10 1.880(3) .
B10 B11 1.805(3) .
N1 C51 1.352(2) .
N1 C55 1.354(2) .
C51 C52 1.380(3) .
C52 C53 1.386(3) .
C53 C54 1.382(3) .
C54 C55 1.382(3) .
O61 C62 1.136(10) .
O61 C62 1.136(10) 2_656
C62 C64 1.223(10) .
C62 C63 1.521(13) .
C71 C72 1.399(7) .
C71 C72 1.482(6) 2_656
C72 O73 1.209(7) .
C72 C72 1.248(10) 2_656
C72 C71 1.482(6) 2_656
